data_1517453
loop_
_publ_author_name
'Takesue, Takuya'
'Fujita, Morifumi'
'Sugimura, Takashi'
'Akutsu, Hiroki'

_publ_section_title
;
 A Series of Two Oxidation Reactions of ortho-Alkenylbenzamide with
 Hypervalent Iodine(III): A Concise Entry into (3R,4R)-4-Hydroxymellein
 and (3R,4R)-4-Hydroxy-6-methoxymellein.
;
_journal_issue 17
_journal_name_full 'Organic letters'
_journal_page_first 4634
_journal_paper_doi 10.1021/ol502225p
_journal_volume 16
_journal_year 2014
_chemical_formula_moiety 'C18 H16 N2 O4'
_chemical_formula_sum 'C18 H16 N2 O4'
_chemical_formula_weight 324.34
_space_group_IT_number 14
_symmetry_cell_setting monoclinic
_symmetry_Int_Tables_number 14
_symmetry_space_group_name_Hall '-P 2ybc'
_symmetry_space_group_name_H-M 'P 1 21/c 1'
_atom_sites_solution_hydrogens geom
_atom_sites_solution_primary direct
_atom_sites_solution_secondary difmap
_cell_angle_alpha 90.0000
_cell_angle_beta 112.160(5)
_cell_angle_gamma 90.0000
_cell_formula_units_Z 4
_cell_length_a 8.521(3)
_cell_length_b 25.161(7)
_cell_length_c 7.998(3)
_cell_measurement_reflns_used 4530
_cell_measurement_temperature 296
_cell_measurement_theta_max 30.24
_cell_measurement_theta_min 1.62
_cell_volume 1588.1(9)
_computing_cell_refinement CrystalClear
_computing_data_collection 'CrystalClear (Rigaku Inc., 2008)'
_computing_data_reduction CrystalClear
_computing_molecular_graphics 'CrystalStructure 4.0'
_computing_publication_material 'CrystalStructure 4.0 (Rigaku, 2010)'
_computing_structure_refinement 'SHELXL97 (Sheldrick, 2008)'
_computing_structure_solution 'Il Milione (Burla, et al., 2007)'
_diffrn_ambient_temperature 296
_diffrn_detector_area_resol_mean 7.314
_diffrn_measured_fraction_theta_full 0.974
_diffrn_measured_fraction_theta_max 0.974
_diffrn_measurement_device_type 'Rigaku Mercury70'
_diffrn_measurement_method \w
_diffrn_radiation_type 'Mo K\a'
_diffrn_radiation_wavelength 0.71075
_diffrn_reflns_av_R_equivalents 0.0181
_diffrn_reflns_limit_h_max 8
_diffrn_reflns_limit_h_min -11
_diffrn_reflns_limit_k_max 32
_diffrn_reflns_limit_k_min -31
_diffrn_reflns_limit_l_max 10
_diffrn_reflns_limit_l_min -4
_diffrn_reflns_number 6887
_diffrn_reflns_theta_full 27.50
_diffrn_reflns_theta_max 27.50
_diffrn_standards_number 0
_exptl_absorpt_coefficient_mu 0.097
_exptl_absorpt_correction_T_max 0.994
_exptl_absorpt_correction_T_min 0.945
_exptl_absorpt_correction_type numerical
_exptl_absorpt_process_details 'NUMABS (Rigaku, 1999)'
_exptl_crystal_colour colorless
_exptl_crystal_density_diffrn 1.356
_exptl_crystal_density_method 'not measured'
_exptl_crystal_description platelet
_exptl_crystal_F_000 680.00
_exptl_crystal_size_max 0.500
_exptl_crystal_size_mid 0.350
_exptl_crystal_size_min 0.060
_refine_diff_density_max 0.190
_refine_diff_density_min -0.220
_refine_ls_extinction_method none
_refine_ls_goodness_of_fit_ref 1.061
_refine_ls_hydrogen_treatment mixed
_refine_ls_number_parameters 269
_refine_ls_number_reflns 3553
_refine_ls_number_restraints 0
_refine_ls_R_factor_gt 0.0536
_refine_ls_shift/su_max 0.001
_refine_ls_structure_factor_coef Fsqd
_refine_ls_weighting_details 'w = 1/[\s^2^(Fo^2^)+(0.0811P)^2^+0.1134P] where P=(Fo^2^+2Fc^2^)/3'
_refine_ls_weighting_scheme calc
_refine_ls_wR_factor_ref 0.1608
_reflns_number_gt 2458
_reflns_number_total 3553
_reflns_threshold_expression F^2^>2.0\s(F^2^)
_cod_data_source_file ol502225p_si_004.cif
_cod_data_source_block V130128d
_cod_depositor_comments 'Adding full bibliography for 1517449--1517457.cif.'
_cod_original_cell_volume 1588.1(8)
_cod_database_code 1517453

loop_
_symmetry_equiv_pos_site_id
_symmetry_equiv_pos_as_xyz
1 +X,+Y,+Z
2 -X,1/2+Y,1/2-Z
3 -X,-Y,-Z
4 +X,1/2-Y,1/2+Z

loop_
_atom_site_label
_atom_site_type_symbol
_atom_site_fract_x
_atom_site_fract_y
_atom_site_fract_z
_atom_site_U_iso_or_equiv
_atom_site_adp_type
_atom_site_occupancy
_atom_site_symmetry_multiplicity
_atom_site_calc_flag
_atom_site_refinement_flags
O1 O 0.64928(18) 0.03999(5) 0.28387(17) 0.0539(4) Uani 1.0 4 d .
O2 O 0.72542(16) 0.15329(5) 0.27786(18) 0.0546(4) Uani 1.0 4 d .
O3 O 0.7989(3) -0.13520(6) 0.2284(2) 0.0753(5) Uani 1.0 4 d .
O20 O 0.6257(3) 0.23247(6) 0.1591(3) 0.0841(6) Uani 1.0 4 d .
N1 N 0.7700(2) -0.02781(6) 0.1844(2) 0.0516(4) Uani 1.0 4 d .
N2 N 0.7650(3) -0.05423(6) 0.3339(3) 0.0541(5) Uani 1.0 4 d .
C1 C 0.7227(3) 0.11603(10) -0.2669(3) 0.0668(7) Uani 1.0 4 d .
C2 C 0.7804(3) 0.06401(10) -0.2508(3) 0.0627(6) Uani 1.0 4 d .
C3 C 0.6614(3) 0.13642(9) -0.1431(3) 0.0586(6) Uani 1.0 4 d .
C4 C 0.7750(3) 0.03220(8) -0.1138(3) 0.0535(5) Uani 1.0 4 d .
C5 C 0.6557(3) 0.10492(7) -0.0019(3) 0.0472(5) Uani 1.0 4 d .
C6 C 0.7125(3) 0.05253(7) 0.0123(3) 0.0445(5) Uani 1.0 4 d .
C7 C 0.5895(3) 0.12651(7) 0.1339(3) 0.0491(5) Uani 1.0 4 d .
C8 C 0.7097(3) 0.01919(7) 0.1631(3) 0.0442(5) Uani 1.0 4 d .
C9 C 0.5264(3) 0.08259(8) 0.2188(3) 0.0532(5) Uani 1.0 4 d .
C10 C 0.7295(3) 0.20666(7) 0.2733(3) 0.0548(5) Uani 1.0 4 d .
C11 C 0.8771(3) 0.22799(9) 0.4242(4) 0.0760(7) Uani 1.0 4 d .
C12 C 0.7844(3) -0.10808(7) 0.3473(3) 0.0498(5) Uani 1.0 4 d .
C13 C 0.7846(3) -0.13073(6) 0.5193(3) 0.0444(5) Uani 1.0 4 d .
C14 C 0.8658(3) -0.10599(8) 0.6849(3) 0.0486(5) Uani 1.0 4 d .
C15 C 0.7056(3) -0.17941(7) 0.5133(3) 0.0523(5) Uani 1.0 4 d .
C16 C 0.8684(3) -0.12974(8) 0.8423(3) 0.0554(5) Uani 1.0 4 d .
C17 C 0.7079(3) -0.20279(8) 0.6711(3) 0.0574(6) Uani 1.0 4 d .
C18 C 0.7895(3) -0.17785(8) 0.8349(3) 0.0557(6) Uani 1.0 4 d .
H1 H 0.729(3) 0.1367(9) -0.360(4) 0.075(8) Uiso 1.0 4 d .
H2 H 0.826(3) 0.0509(9) -0.329(4) 0.070(7) Uiso 1.0 4 d .
H2N H 0.728(3) -0.0374(10) 0.402(4) 0.067(7) Uiso 1.0 4 d .
H3 H 0.617(3) 0.1731(10) -0.156(3) 0.068(7) Uiso 1.0 4 d .
H4 H 0.820(3) -0.0034(9) -0.098(3) 0.063(6) Uiso 1.0 4 d .
H7 H 0.501(3) 0.1527(8) 0.075(3) 0.050(5) Uiso 1.0 4 d .
H9A H 0.418(3) 0.0679(8) 0.126(3) 0.059(6) Uiso 1.0 4 d .
H9B H 0.507(3) 0.0955(8) 0.326(3) 0.058(6) Uiso 1.0 4 d .
H11A H 0.9365 0.1994 0.5016 0.0912 Uiso 1.0 4 calc R
H11B H 0.8391 0.2529 0.4919 0.0912 Uiso 1.0 4 calc R
H11C H 0.9517 0.2456 0.3772 0.0912 Uiso 1.0 4 calc R
H14 H 0.920(3) -0.0742(10) 0.691(3) 0.071(7) Uiso 1.0 4 d .
H15 H 0.644(3) -0.1985(9) 0.397(4) 0.074(7) Uiso 1.0 4 d .
H16 H 0.928(3) -0.1123(8) 0.960(3) 0.065(6) Uiso 1.0 4 d .
H17 H 0.645(3) -0.2359(10) 0.659(3) 0.084(8) Uiso 1.0 4 d .
H18 H 0.791(3) -0.1924(8) 0.941(3) 0.063(7) Uiso 1.0 4 d .

loop_
_atom_site_aniso_label
_atom_site_aniso_U_11
_atom_site_aniso_U_22
_atom_site_aniso_U_33
_atom_site_aniso_U_12
_atom_site_aniso_U_13
_atom_site_aniso_U_23
O1 0.0762(10) 0.0462(7) 0.0467(8) 0.0044(7) 0.0317(7) 0.0014(6)
O2 0.0557(8) 0.0410(7) 0.0578(9) 0.0005(6) 0.0107(7) -0.0044(6)
O3 0.1325(15) 0.0541(9) 0.0556(10) 0.0123(9) 0.0539(10) 0.0016(7)
O20 0.0838(12) 0.0488(9) 0.0995(14) 0.0052(8) 0.0115(10) 0.0087(9)
N1 0.0686(10) 0.0467(9) 0.0440(9) 0.0027(8) 0.0264(8) 0.0079(7)
N2 0.0806(12) 0.0453(9) 0.0449(10) 0.0084(9) 0.0333(9) 0.0070(7)
C1 0.0815(15) 0.0706(15) 0.0440(12) -0.0181(12) 0.0186(11) 0.0127(11)
C2 0.0755(14) 0.0727(15) 0.0452(12) -0.0142(12) 0.0290(11) -0.0016(10)
C3 0.0660(13) 0.0530(12) 0.0489(12) -0.0060(10) 0.0126(10) 0.0110(9)
C4 0.0628(12) 0.0540(12) 0.0469(11) -0.0060(10) 0.0242(10) -0.0014(9)
C5 0.0465(10) 0.0471(10) 0.0420(10) -0.0070(8) 0.0100(8) 0.0028(8)
C6 0.0489(10) 0.0456(10) 0.0368(9) -0.0076(8) 0.0138(8) 0.0011(7)
C7 0.0474(10) 0.0441(10) 0.0497(11) 0.0035(9) 0.0113(8) -0.0004(8)
C8 0.0526(10) 0.0427(10) 0.0385(10) -0.0026(8) 0.0185(8) -0.0001(8)
C9 0.0589(12) 0.0491(11) 0.0556(13) 0.0004(10) 0.0262(10) -0.0037(9)
C10 0.0566(12) 0.0423(10) 0.0710(14) 0.0019(9) 0.0304(11) -0.0052(10)
C11 0.0672(14) 0.0560(12) 0.0980(19) -0.0042(11) 0.0233(13) -0.0220(12)
C12 0.0638(12) 0.0459(10) 0.0425(11) 0.0049(9) 0.0233(9) 0.0019(8)
C13 0.0518(10) 0.0438(9) 0.0400(10) 0.0084(8) 0.0201(8) 0.0027(8)
C14 0.0505(11) 0.0481(11) 0.0455(11) -0.0007(9) 0.0164(8) 0.0001(8)
C15 0.0652(12) 0.0440(10) 0.0475(12) 0.0031(9) 0.0211(10) 0.0000(8)
C16 0.0599(12) 0.0650(13) 0.0371(10) 0.0044(10) 0.0137(9) 0.0004(9)
C17 0.0693(13) 0.0488(11) 0.0600(13) -0.0001(11) 0.0313(11) 0.0079(10)
C18 0.0634(13) 0.0626(13) 0.0465(12) 0.0159(10) 0.0271(10) 0.0151(10)

loop_
_atom_type_symbol
_atom_type_description
_atom_type_scat_dispersion_real
_atom_type_scat_dispersion_imag
_atom_type_scat_source
C C 0.0033 0.0016
;
International Tables for Crystallography
(1992, Vol. C, Tables 4.2.6.8 and 6.1.1.4)
;
H H 0.0000 0.0000
;
International Tables for Crystallography
(1992, Vol. C, Table 6.1.1.4)
;
N N 0.0061 0.0033
;
International Tables for Crystallography
(1992, Vol. C, Tables 4.2.6.8 and 6.1.1.4)
;
O O 0.0106 0.0060
;
International Tables for Crystallography
(1992, Vol. C, Tables 4.2.6.8 and 6.1.1.4)
;

loop_
_geom_angle_atom_site_label_1
_geom_angle_atom_site_label_2
_geom_angle_atom_site_label_3
_geom_angle
_geom_angle_publ_flag
C8 O1 C9 116.41(16) yes
C7 O2 C10 117.53(13) yes
N2 N1 C8 114.79(19) yes
N1 N2 C12 120.22(19) yes
C2 C1 C3 120.1(3) yes
C1 C2 C4 120.5(3) yes
C1 C3 C5 120.5(2) yes
C2 C4 C6 119.9(2) yes
C3 C5 C6 119.1(2) yes
C3 C5 C7 121.14(18) yes
C6 C5 C7 119.80(18) yes
C4 C6 C5 120.05(19) yes
C4 C6 C8 120.50(17) yes
C5 C6 C8 119.43(19) yes
O2 C7 C5 109.65(17) yes
O2 C7 C9 107.30(16) yes
C5 C7 C9 110.96(17) yes
O1 C8 N1 120.24(18) yes
O1 C8 C6 119.28(16) yes
N1 C8 C6 120.4(2) yes
O1 C9 C7 111.9(2) yes
O2 C10 O20 122.98(17) yes
O2 C10 C11 111.31(16) yes
O20 C10 C11 125.71(18) yes
O3 C12 N2 122.8(2) yes
O3 C12 C13 122.95(17) yes
N2 C12 C13 114.26(18) yes
C12 C13 C14 122.42(17) yes
C12 C13 C15 118.29(16) yes
C14 C13 C15 119.24(19) yes
C13 C14 C16 120.30(19) yes
C13 C15 C17 120.16(18) yes
C14 C16 C18 120.02(19) yes
C15 C17 C18 120.0(2) yes
C16 C18 C17 120.2(3) yes
N1 N2 H2N 117.3(17) no
C12 N2 H2N 120.9(17) no
C2 C1 H1 118.5(17) no
C3 C1 H1 121.4(16) no
C1 C2 H2 120.4(15) no
C4 C2 H2 119.2(15) no
C1 C3 H3 120.7(15) no
C5 C3 H3 118.8(15) no
C2 C4 H4 121.3(16) no
C6 C4 H4 118.7(16) no
O2 C7 H7 107.8(11) no
C5 C7 H7 109.2(14) no
C9 C7 H7 111.9(14) no
O1 C9 H9A 109.2(12) no
O1 C9 H9B 105.5(11) no
C7 C9 H9A 108.9(13) no
C7 C9 H9B 111.1(13) no
H9A C9 H9B 110(2) no
C10 C11 H11A 109.470 no
C10 C11 H11B 109.472 no
C10 C11 H11C 109.469 no
H11A C11 H11B 109.469 no
H11A C11 H11C 109.474 no
H11B C11 H11C 109.473 no
C13 C14 H14 120.2(15) no
C16 C14 H14 119.5(15) no
C13 C15 H15 122.1(15) no
C17 C15 H15 117.8(15) no
C14 C16 H16 120.1(14) no
C18 C16 H16 119.9(14) no
C15 C17 H17 116.9(14) no
C18 C17 H17 123.0(15) no
C16 C18 H18 118.2(13) no
C17 C18 H18 121.6(13) no

loop_
_geom_bond_atom_site_label_1
_geom_bond_atom_site_label_2
_geom_bond_distance
_geom_bond_publ_flag
O1 C8 1.359(3) yes
O1 C9 1.451(3) yes
O2 C7 1.454(2) yes
O2 C10 1.344(3) yes
O3 C12 1.214(3) yes
O20 C10 1.195(3) yes
N1 N2 1.383(3) yes
N1 C8 1.275(3) yes
N2 C12 1.364(3) yes
C1 C2 1.387(4) yes
C1 C3 1.381(4) yes
C2 C4 1.372(4) yes
C3 C5 1.396(3) yes
C4 C6 1.403(4) yes
C5 C6 1.394(3) yes
C5 C7 1.501(4) yes
C6 C8 1.477(3) yes
C7 C9 1.499(4) yes
C10 C11 1.477(3) yes
C12 C13 1.488(3) yes
C13 C14 1.389(3) yes
C13 C15 1.390(3) yes
C14 C16 1.387(4) yes
C15 C17 1.386(4) yes
C16 C18 1.375(3) yes
C17 C18 1.381(3) yes
N2 H2N 0.84(3) no
C1 H1 0.93(3) no
C2 H2 0.91(3) no
C3 H3 0.99(3) no
C4 H4 0.96(3) no
C7 H7 0.975(18) no
C9 H9A 1.010(19) no
C9 H9B 0.99(3) no
C11 H11A 0.960 no
C11 H11B 0.960 no
C11 H11C 0.960 no
C14 H14 0.92(3) no
C15 H15 1.00(3) no
C16 H16 0.99(3) no
C17 H17 0.97(3) no
C18 H18 0.92(3) no

loop_
_geom_contact_atom_site_label_1
_geom_contact_atom_site_label_2
_geom_contact_distance
_geom_contact_publ_flag
_geom_contact_site_symmetry_2
O1 O2 2.928(2) no .
O1 N2 2.541(2) no .
O1 C5 2.827(3) no .
O2 C3 3.229(3) no .
O2 C6 3.283(3) no .
O2 C8 3.486(3) no .
O3 N1 2.724(3) no .
O3 C14 3.553(3) no .
O3 C15 2.904(4) no .
O20 C3 3.511(4) no .
O20 C5 3.503(3) no .
O20 C7 2.683(3) no .
N1 C4 2.837(3) no .
N1 C9 3.540(3) no .
N2 C14 2.915(3) no .
N2 C15 3.576(3) no .
C1 C6 2.773(4) no .
C2 C5 2.784(4) no .
C3 C4 2.774(3) no .
C5 C10 3.279(3) no .
C6 C9 2.791(4) no .
C7 C8 2.866(3) no .
C8 C12 3.482(3) no .
C9 C10 3.516(3) no .
C13 C18 2.775(4) no .
C14 C17 2.764(3) no .
C15 C16 2.767(3) no .
O1 C2 3.511(3) no 1_556
O2 C14 3.585(3) no 3_756
O3 C7 3.487(3) no 3_655
O3 C16 3.359(4) no 1_554
O3 C18 3.297(4) no 1_554
O20 C11 3.485(4) no 4_554
O20 C15 3.442(3) no 2_655
O20 C17 3.471(3) no 2_655
N1 C9 3.540(3) no 3_655
C2 O1 3.511(3) no 1_554
C3 C12 3.595(3) no 3_655
C3 C15 3.568(3) no 3_655
C7 O3 3.487(3) no 3_655
C7 C18 3.573(4) no 3_656
C9 N1 3.540(3) no 3_655
C9 C16 3.424(4) no 3_656
C9 C18 3.507(4) no 3_656
C11 O20 3.485(4) no 4_555
C12 C3 3.595(3) no 3_655
C14 O2 3.585(3) no 3_756
C15 O20 3.442(3) no 2_645
C15 C3 3.568(3) no 3_655
C16 O3 3.359(4) no 1_556
C16 C9 3.424(4) no 3_656
C17 O20 3.471(3) no 2_645
C18 O3 3.297(4) no 1_556
C18 C7 3.573(4) no 3_656
C18 C9 3.507(4) no 3_656
O1 H2N 2.16(3) no .
O1 H7 3.290(18) no .
O2 H3 3.27(3) no .
O2 H9A 3.25(2) no .
O2 H9B 2.51(3) no .
O2 H11A 2.3133 no .
O2 H11B 2.9824 no .
O2 H11C 2.9305 no .
O3 H2N 3.00(3) no .
O3 H15 2.73(3) no .
O20 H3 2.90(3) no .
O20 H7 2.250(18) no .
O20 H11A 3.1206 no .
O20 H11B 2.6468 no .
O20 H11C 2.6857 no .
N1 H4 2.52(3) no .
N2 H14 2.71(2) no .
C1 H4 3.27(3) no .
C2 H3 3.30(3) no .
C3 H2 3.22(3) no .
C3 H7 2.62(3) no .
C4 H1 3.22(3) no .
C5 H1 3.25(3) no .
C5 H4 3.28(3) no .
C5 H9A 2.76(3) no .
C5 H9B 3.33(3) no .
C6 H2 3.22(3) no .
C6 H3 3.29(3) no .
C6 H7 3.24(2) no .
C6 H9A 3.00(3) no .
C7 H3 2.68(3) no .
C8 H2N 2.34(3) no .
C8 H4 2.65(3) no .
C8 H9A 2.69(3) no .
C8 H9B 3.18(3) no .
C9 H2N 3.51(3) no .
C10 H3 3.30(3) no .
C10 H7 2.409(18) no .
C10 H9B 3.50(3) no .
C12 H14 2.69(3) no .
C12 H15 2.67(3) no .
C13 H2N 2.51(3) no .
C13 H16 3.30(3) no .
C13 H17 3.26(3) no .
C14 H2N 2.73(3) no .
C14 H15 3.32(3) no .
C14 H18 3.21(3) no .
C15 H14 3.23(3) no .
C15 H18 3.24(3) no .
C16 H17 3.29(3) no .
C17 H16 3.28(2) no .
C18 H14 3.22(3) no .
C18 H15 3.29(3) no .
H1 H2 2.29(4) no .
H1 H3 2.37(4) no .
H2 H4 2.32(4) no .
H2N H14 2.46(3) no .
H3 H7 2.45(4) no .
H7 H9A 2.33(3) no .
H7 H9B 2.46(3) no .
H14 H16 2.33(4) no .
H15 H17 2.29(4) no .
H16 H18 2.30(3) no .
H17 H18 2.39(3) no .
O1 H2 2.90(3) no 1_556
O2 H1 2.91(3) no 1_556
O2 H14 3.54(3) no 3_756
O3 H3 3.50(3) no 3_655
O3 H7 2.821(17) no 3_655
O3 H9A 3.22(2) no 3_655
O3 H11A 2.9467 no 3_756
O3 H16 2.81(3) no 1_554
O3 H17 3.46(3) no 4_544
O3 H18 2.69(3) no 1_554
O20 H1 3.43(3) no 4_555
O20 H3 2.82(3) no 4_555
O20 H11B 2.6587 no 4_554
O20 H15 2.78(3) no 2_655
O20 H17 2.83(2) no 2_655
O20 H17 3.16(3) no 3_656
O20 H18 3.48(3) no 3_656
N1 H2 3.25(3) no 3_755
N1 H9A 2.600(19) no 3_655
N1 H14 3.54(3) no 3_756
N1 H16 3.37(3) no 1_554
N2 H2 3.50(3) no 3_755
N2 H9A 3.43(2) no 3_655
C1 H9B 3.12(2) no 1_554
C1 H15 3.56(3) no 3_655
C1 H16 3.065(19) no 3_756
C2 H9B 3.40(2) no 1_554
C2 H16 2.951(19) no 3_756
C3 H11B 3.1603 no 4_554
C3 H15 3.06(2) no 3_655
C3 H16 3.30(2) no 3_756
C4 H4 3.30(2) no 3_755
C4 H9A 2.99(3) no 3_655
C4 H14 3.55(3) no 1_554
C4 H14 3.56(2) no 3_756
C4 H16 3.11(2) no 3_756
C5 H16 3.44(3) no 3_756
C6 H9A 3.27(2) no 3_655
C6 H14 3.18(2) no 3_756
C6 H16 3.35(3) no 3_756
C7 H18 3.49(3) no 3_656
C8 H9A 3.07(2) no 3_655
C8 H14 3.23(3) no 3_756
C9 H1 3.43(3) no 1_556
C9 H4 3.38(3) no 3_655
C10 H1 3.42(3) no 1_556
C10 H3 3.29(3) no 4_555
C10 H11B 2.9264 no 4_554
C10 H17 3.51(3) no 3_656
C11 H1 3.39(3) no 1_556
C11 H3 3.23(3) no 4_555
C11 H11B 3.3836 no 4_554
C11 H11C 3.4981 no 4_555
C11 H18 3.30(2) no 2_756
C12 H3 3.57(3) no 3_655
C12 H7 3.523(18) no 3_655
C12 H11A 3.1976 no 3_756
C13 H9B 3.28(3) no 3_656
C13 H11A 2.9930 no 3_756
C13 H11C 3.5619 no 3_756
C14 H4 3.22(3) no 1_556
C14 H9A 3.43(3) no 3_656
C14 H9B 3.15(3) no 3_656
C14 H11A 3.5321 no 3_756
C15 H1 3.60(3) no 3_655
C15 H3 3.135(19) no 3_655
C15 H9B 3.33(3) no 3_656
C15 H11A 3.1373 no 3_756
C15 H11C 3.1846 no 3_756
C15 H17 3.43(3) no 4_544
C15 H18 3.40(2) no 4_544
C16 H4 3.26(3) no 1_556
C16 H7 3.50(3) no 3_656
C16 H9A 2.98(3) no 3_656
C16 H9B 3.09(2) no 3_656
C17 H7 3.41(3) no 3_656
C17 H9B 3.26(3) no 3_656
C17 H11C 3.2509 no 3_756
C17 H15 3.24(3) no 4_545
C17 H18 3.44(3) no 4_544
C18 H7 2.90(3) no 3_656
C18 H9A 3.36(3) no 3_656
C18 H9B 3.14(2) no 3_656
C18 H11B 3.4155 no 2_746
C18 H11C 3.1693 no 2_746
C18 H15 3.45(3) no 4_545
H1 O2 2.91(3) no 1_554
H1 O20 3.43(3) no 4_554
H1 C9 3.43(3) no 1_554
H1 C10 3.42(3) no 1_554
H1 C11 3.39(3) no 1_554
H1 C15 3.60(3) no 3_655
H1 H9B 2.72(3) no 1_554
H1 H11A 2.8823 no 1_554
H1 H11B 3.4150 no 1_554
H1 H15 3.45(4) no 3_655
H1 H16 3.48(3) no 3_756
H2 O1 2.90(3) no 1_554
H2 N1 3.25(3) no 3_755
H2 N2 3.50(3) no 3_755
H2 H2N 2.98(4) no 1_554
H2 H9B 3.26(3) no 1_554
H2 H14 3.24(4) no 1_554
H2 H16 3.29(3) no 3_756
H2N H2 2.98(4) no 1_556
H3 O3 3.50(3) no 3_655
H3 O20 2.82(3) no 4_554
H3 C10 3.29(3) no 4_554
H3 C11 3.23(3) no 4_554
H3 C12 3.57(3) no 3_655
H3 C15 3.135(19) no 3_655
H3 H11B 2.6015 no 4_554
H3 H11C 3.4402 no 4_554
H3 H15 2.42(3) no 3_655
H3 H17 3.19(4) no 2_655
H4 C4 3.30(2) no 3_755
H4 C9 3.38(3) no 3_655
H4 C14 3.22(3) no 1_554
H4 C16 3.26(3) no 1_554
H4 H4 2.88(3) no 3_755
H4 H9A 2.54(4) no 3_655
H4 H9B 3.55(3) no 3_655
H4 H14 2.80(4) no 1_554
H4 H16 2.87(3) no 1_554
H4 H16 3.54(3) no 3_756
H7 O3 2.821(17) no 3_655
H7 C12 3.523(18) no 3_655
H7 C16 3.50(3) no 3_656
H7 C17 3.41(3) no 3_656
H7 C18 2.90(3) no 3_656
H7 H17 3.34(3) no 2_655
H7 H17 3.53(4) no 3_656
H7 H18 2.64(4) no 3_656
H9A O3 3.22(2) no 3_655
H9A N1 2.600(19) no 3_655
H9A N2 3.43(2) no 3_655
H9A C4 2.99(3) no 3_655
H9A C6 3.27(2) no 3_655
H9A C8 3.07(2) no 3_655
H9A C14 3.43(3) no 3_656
H9A C16 2.98(3) no 3_656
H9A C18 3.36(3) no 3_656
H9A H4 2.54(4) no 3_655
H9A H16 2.98(4) no 3_656
H9A H18 3.54(3) no 3_656
H9B C1 3.12(2) no 1_556
H9B C2 3.40(2) no 1_556
H9B C13 3.28(3) no 3_656
H9B C14 3.15(3) no 3_656
H9B C15 3.33(3) no 3_656
H9B C16 3.09(2) no 3_656
H9B C17 3.26(3) no 3_656
H9B C18 3.14(2) no 3_656
H9B H1 2.72(3) no 1_556
H9B H2 3.26(3) no 1_556
H9B H4 3.55(3) no 3_655
H9B H16 3.57(3) no 3_656
H9B H18 3.59(3) no 3_656
H11A O3 2.9467 no 3_756
H11A C12 3.1976 no 3_756
H11A C13 2.9930 no 3_756
H11A C14 3.5321 no 3_756
H11A C15 3.1373 no 3_756
H11A H1 2.8823 no 1_556
H11A H11C 3.2661 no 4_555
H11A H15 3.3521 no 3_756
H11A H18 3.4945 no 2_756
H11B O20 2.6587 no 4_555
H11B C3 3.1603 no 4_555
H11B C10 2.9264 no 4_555
H11B C11 3.3836 no 4_555
H11B C18 3.4155 no 2_756
H11B H1 3.4150 no 1_556
H11B H3 2.6015 no 4_555
H11B H11C 2.8617 no 4_555
H11B H18 3.2912 no 2_756
H11C C11 3.4981 no 4_554
H11C C13 3.5619 no 3_756
H11C C15 3.1846 no 3_756
H11C C17 3.2509 no 3_756
H11C C18 3.1693 no 2_756
H11C H3 3.4402 no 4_555
H11C H11A 3.2661 no 4_554
H11C H11B 2.8617 no 4_554
H11C H15 3.4397 no 3_756
H11C H17 3.5610 no 3_756
H11C H18 2.6345 no 2_756
H14 O2 3.54(3) no 3_756
H14 N1 3.54(3) no 3_756
H14 C4 3.55(3) no 1_556
H14 C4 3.56(2) no 3_756
H14 C6 3.18(2) no 3_756
H14 C8 3.23(3) no 3_756
H14 H2 3.24(4) no 1_556
H14 H4 2.80(4) no 1_556
H15 O20 2.78(3) no 2_645
H15 C1 3.56(3) no 3_655
H15 C3 3.06(2) no 3_655
H15 C17 3.24(3) no 4_544
H15 C18 3.45(3) no 4_544
H15 H1 3.45(4) no 3_655
H15 H3 2.42(3) no 3_655
H15 H11A 3.3521 no 3_756
H15 H11C 3.4397 no 3_756
H15 H17 2.52(4) no 4_544
H15 H18 2.98(3) no 4_544
H16 O3 2.81(3) no 1_556
H16 N1 3.37(3) no 1_556
H16 C1 3.065(19) no 3_756
H16 C2 2.951(19) no 3_756
H16 C3 3.30(2) no 3_756
H16 C4 3.11(2) no 3_756
H16 C5 3.44(3) no 3_756
H16 C6 3.35(3) no 3_756
H16 H1 3.48(3) no 3_756
H16 H2 3.29(3) no 3_756
H16 H4 2.87(3) no 1_556
H16 H4 3.54(3) no 3_756
H16 H9A 2.98(4) no 3_656
H16 H9B 3.57(3) no 3_656
H17 O3 3.46(3) no 4_545
H17 O20 2.83(2) no 2_645
H17 O20 3.16(3) no 3_656
H17 C10 3.51(3) no 3_656
H17 C15 3.43(3) no 4_545
H17 H3 3.19(4) no 2_645
H17 H7 3.34(3) no 2_645
H17 H7 3.53(4) no 3_656
H17 H11C 3.5610 no 3_756
H17 H15 2.52(4) no 4_545
H17 H18 3.08(4) no 4_544
H18 O3 2.69(3) no 1_556
H18 O20 3.48(3) no 3_656
H18 C7 3.49(3) no 3_656
H18 C11 3.30(2) no 2_746
H18 C15 3.40(2) no 4_545
H18 C17 3.44(3) no 4_545
H18 H7 2.64(4) no 3_656
H18 H9A 3.54(3) no 3_656
H18 H9B 3.59(3) no 3_656
H18 H11A 3.4945 no 2_746
H18 H11B 3.2912 no 2_746
H18 H11C 2.6345 no 2_746
H18 H15 2.98(3) no 4_545
H18 H17 3.08(4) no 4_545

loop_
_geom_hbond_atom_site_label_D
_geom_hbond_atom_site_label_H
_geom_hbond_atom_site_label_A
_geom_hbond_distance_DA
_geom_hbond_distance_DH
_geom_hbond_distance_HA
_geom_hbond_angle_DHA
_geom_hbond_publ_flag
N2 H2N O1 2.541(2) 0.841 2.16(3) 108(2) no

loop_
_geom_torsion_atom_site_label_1
_geom_torsion_atom_site_label_2
_geom_torsion_atom_site_label_3
_geom_torsion_atom_site_label_4
_geom_torsion
_geom_torsion_publ_flag
C8 O1 C9 C7 -52.91(19) no
C9 O1 C8 N1 -156.44(15) no
C9 O1 C8 C6 26.6(2) no
C7 O2 C10 O20 1.3(4) no
C7 O2 C10 C11 -178.14(17) no
C10 O2 C7 C5 101.5(2) no
C10 O2 C7 C9 -137.94(18) no
N2 N1 C8 O1 1.0(3) no
N2 N1 C8 C6 177.92(13) no
C8 N1 N2 C12 163.27(15) no
N1 N2 C12 O3 -3.4(3) no
N1 N2 C12 C13 177.16(15) no
C2 C1 C3 C5 -0.5(3) no
C3 C1 C2 C4 0.9(4) no
C1 C2 C4 C6 -0.8(3) no
C1 C3 C5 C6 -0.1(3) no
C1 C3 C5 C7 179.95(16) no
C2 C4 C6 C5 0.2(3) no
C2 C4 C6 C8 -178.51(16) no
C3 C5 C6 C4 0.3(3) no
C3 C5 C6 C8 178.96(14) no
C3 C5 C7 O2 -85.98(18) no
C3 C5 C7 C9 155.67(15) no
C6 C5 C7 O2 94.08(18) no
C6 C5 C7 C9 -24.3(2) no
C7 C5 C6 C4 -179.78(13) no
C7 C5 C6 C8 -1.1(3) no
C4 C6 C8 O1 179.64(14) no
C4 C6 C8 N1 2.7(3) no
C5 C6 C8 O1 1.0(3) no
C5 C6 C8 N1 -175.96(14) no
O2 C7 C9 O1 -69.9(2) no
C5 C7 C9 O1 49.86(19) no
O3 C12 C13 C14 140.4(2) no
O3 C12 C13 C15 -37.2(3) no
N2 C12 C13 C14 -40.1(3) no
N2 C12 C13 C15 142.30(17) no
C12 C13 C14 C16 -177.32(17) no
C12 C13 C15 C17 177.76(17) no
C14 C13 C15 C17 0.1(3) no
C15 C13 C14 C16 0.2(3) no
C13 C14 C16 C18 -0.4(3) no
C13 C15 C17 C18 -0.3(4) no
C14 C16 C18 C17 0.3(4) no
C15 C17 C18 C16 0.1(4) no
